data_7043850
loop_
_publ_author_name
'Alvarez, M. Angeles'
'Garc\'ia, M. Esther'
'Garc\'ia-Viv\'o, Daniel'
'Rueda, M. Teresa'
'Ruiz, Miguel A.'
'Toyos, Adri\'an'
'Vega, M. Fernanda'

_publ_section_title
;
 Terminal vs. bridging coordination of CO and NO ligands after
 decarbonylation of [W2Cp2(\m-PR2)(CO)3(NO)] complexes (R = Ph, Cy). An
 experimental and computational study
;
_journal_name_full 'Dalton Trans.'
_journal_paper_doi 10.1039/C7DT02243C
_journal_year 2017
_chemical_compound_source 'synthesis as described'
_chemical_formula_moiety 'C25 H20 Mo2 N O4 P'
_chemical_formula_sum 'C25 H20 Mo2 N O4 P'
_chemical_formula_weight 621.27
_chemical_name_systematic
;
 ?
;
_space_group_IT_number 14
_symmetry_cell_setting monoclinic
_symmetry_Int_Tables_number 14
_symmetry_space_group_name_Hall '-P 2yab'
_symmetry_space_group_name_H-M 'P 1 21/a 1'
_atom_sites_solution_hydrogens geom
_atom_sites_solution_primary direct
_atom_sites_solution_secondary difmap
_audit_conform_dict_location ftp://ftp.iucr.org/pub/cif_core.dic
_audit_conform_dict_name cif_core.dic
_audit_conform_dict_version 2.4
_audit_creation_method 'WinGX routine CIF_UPDATE'
_audit_update_record
;
2017-05-04 deposited with the CCDC.
2017-07-13 downloaded from the CCDC.
;
_cell_angle_alpha 90
_cell_angle_beta 101.46(2)
_cell_angle_gamma 90
_cell_formula_units_Z 4
_cell_length_a 17.296(3)
_cell_length_b 16.028(5)
_cell_length_c 8.760(2)
_cell_measurement_reflns_used 25
_cell_measurement_temperature 291
_cell_measurement_theta_max 25
_cell_measurement_theta_min 1
_cell_measurement_wavelength 0.71069
_cell_volume 2380.0(10)
_computing_molecular_graphics 'Ortep-3 for Windows (Farrugia, 1997)'
_computing_publication_material 'WinGX publication routines (Farrugia, 1999)'
_computing_structure_refinement 'SHELXS (Sheldrick, 1986)'
_computing_structure_solution 'SHELXS (Sheldrick, 1986)'
_diffrn_ambient_temperature 291(1)
_diffrn_measured_fraction_theta_full 0.984
_diffrn_measured_fraction_theta_max 0.984
_diffrn_measurement_device_type 'four-circle diffractometer'
_diffrn_measurement_method 2\q/\w
_diffrn_radiation_monochromator graphite
_diffrn_radiation_probe x-ray
_diffrn_radiation_source 'Philips PW1100 X-ray Source'
_diffrn_radiation_type MoK\a
_diffrn_radiation_wavelength 0.71069
_diffrn_reflns_av_R_equivalents 0.027
_diffrn_reflns_av_unetI/netI 0.032
_diffrn_reflns_limit_h_max 20
_diffrn_reflns_limit_h_min -20
_diffrn_reflns_limit_k_max 19
_diffrn_reflns_limit_k_min 0
_diffrn_reflns_limit_l_max 10
_diffrn_reflns_limit_l_min 0
_diffrn_reflns_number 4251
_diffrn_reflns_theta_full 25
_diffrn_reflns_theta_max 25
_diffrn_reflns_theta_min 1
_exptl_absorpt_coefficient_mu 1.153
_exptl_absorpt_correction_T_max 1.07
_exptl_absorpt_correction_T_min 0.92
_exptl_absorpt_correction_type empirical
_exptl_absorpt_process_details Difabs
_exptl_crystal_colour orange
_exptl_crystal_density_diffrn 1.734
_exptl_crystal_density_method 'not measured'
_exptl_crystal_description prism
_exptl_crystal_F_000 1232.0
_exptl_crystal_recrystallization_method 'Re-crystallisation from solvent: toluene'
_exptl_crystal_size_max 0.6
_exptl_crystal_size_mid 0.4
_exptl_crystal_size_min 0.2
_refine_diff_density_max 0.40
_refine_diff_density_min -0.40
_refine_ls_goodness_of_fit_ref 1.217
_refine_ls_hydrogen_treatment constr
_refine_ls_matrix_type full
_refine_ls_number_parameters 300
_refine_ls_number_reflns 4207
_refine_ls_number_restraints 0
_refine_ls_restrained_S_all 1.038
_refine_ls_R_factor_gt 0.032
_refine_ls_shift/su_max 0.001
_refine_ls_shift/su_mean 0
_refine_ls_structure_factor_coef F
_refine_ls_weighting_scheme calc
_refine_ls_wR_factor_gt 0.033
_reflns_number_gt 2522
_reflns_number_total 4207
_reflns_threshold_expression >3\s(I)
_cod_data_source_file c7dt02243c3.cif
_cod_data_source_block compound1
_cod_depositor_comments
;
The following automatic conversions were performed:

'_symmetry_cell_setting' value 'Monoclinic' changed to 'monoclinic'
according to
/home/data/users/saulius/crontab/automatic-downloads/rss-feeds/RSC/lib/dictionaries/cif_core.dic
dictionary named 'cif_core.dic' version 2.4.2 from 2011-04-26.

Automatic conversion script
Id: cif_fix_values 4973 2017-02-22 13:04:09Z antanas 
;
_cod_original_cell_volume 2380(10)
_cod_original_sg_symbol_H-M 'P 21/a'
_cod_database_code 7043850

loop_
_symmetry_equiv_pos_as_xyz
'x, y, z'
'1/2-x, 1/2+y, -z'
'-x, -y, -z'
'1/2+x, 1/2-y, z'

loop_
_atom_site_label
_atom_site_type_symbol
_atom_site_fract_x
_atom_site_fract_y
_atom_site_fract_z
_atom_site_U_iso_or_equiv
_atom_site_adp_type
_atom_site_occupancy
_atom_site_symmetry_multiplicity
_atom_site_calc_flag
_atom_site_refinement_flags
Mo1 Mo 0.14883(3) 0.98905(3) 0.29627(6) 0.0291 Uani 1 1 d .
Mo2 Mo 0.27418(3) 1.00917(4) 0.60681(6) 0.0353 Uani 1 1 d .
P1 P 0.28905(8) 0.99976(9) 0.3359(2) 0.0289 Uani 1 1 d .
O1 O 0.0786(4) 1.1531(3) 0.3981(8) 0.0807 Uani 1 1 d .
O2 O 0.1542(3) 1.1018(4) 0.0131(6) 0.0676 Uani 1 1 d .
O3 O 0.1087(3) 0.9702(4) 0.6775(6) 0.0725 Uani 1 1 d .
O4 O 0.3122(4) 0.8293(3) 0.6771(7) 0.0731 Uani 1 1 d .
N1 N 0.2971(3) 0.9012(4) 0.6468(6) 0.0455 Uani 1 1 d .
C1 C 0.1068(4) 1.0924(4) 0.3652(8) 0.0463 Uani 1 1 d .
C2 C 0.1542(4) 1.0615(4) 0.1243(8) 0.0396 Uani 1 1 d .
C3 C 0.1645(4) 0.9847(4) 0.6293(8) 0.0449 Uani 1 1 d .
C10 C 0.0932(5) 0.8911(5) 0.1138(9) 0.0635 Uani 1 1 d .
H(101) H 0.0971 0.8984 0.0091 0.066(5) Uiso 1 1 calc R
C11 C 0.0331(4) 0.9265(4) 0.181(1) 0.0552 Uani 1 1 d .
H(111) H -0.0103 0.9629 0.1283 0.066(5) Uiso 1 1 calc R
C12 C 0.0469(4) 0.9029(4) 0.3373(9) 0.0476 Uani 1 1 d .
H(121) H 0.0135 0.9154 0.4134 0.066(5) Uiso 1 1 calc R
C13 C 0.1133(4) 0.8535(4) 0.3687(9) 0.0505 Uani 1 1 d .
H(131) H 0.1371 0.8305 0.4634 0.066(5) Uiso 1 1 calc R
C14 C 0.1438(5) 0.8451(4) 0.230(1) 0.0565 Uani 1 1 d .
H(141) H 0.1895 0.8180 0.2259 0.066(5) Uiso 1 1 calc R
C20 C 0.2912(8) 1.1562(6) 0.619(1) 0.0813 Uani 1 1 d .
H(201) H 0.2674 1.1954 0.5225 0.066(5) Uiso 1 1 calc R
C21 C 0.2586(5) 1.1341(5) 0.740(1) 0.0653 Uani 1 1 d .
H(211) H 0.2021 1.1486 0.7537 0.066(5) Uiso 1 1 calc R
C22 C 0.3083(6) 1.0817(6) 0.8406(9) 0.0691 Uani 1 1 d .
H(221) H 0.2984 1.0537 0.9321 0.066(5) Uiso 1 1 calc R
C23 C 0.3769(6) 1.0743(7) 0.776(1) 0.0890 Uani 1 1 d .
H(231) H 0.4164 1.0430 0.8190 0.066(5) Uiso 1 1 calc R
C24 C 0.3650(7) 1.1200(7) 0.637(1) 0.0869 Uani 1 1 d .
H(241) H 0.4017 1.1244 0.5730 0.066(5) Uiso 1 1 calc R
C30 C 0.3430(4) 1.0869(4) 0.2686(7) 0.0335 Uani 1 1 d .
C31 C 0.4198(4) 1.0770(4) 0.2492(8) 0.0453 Uani 1 1 d .
H(311) H 0.4443 1.0265 0.2659 0.066(5) Uiso 1 1 calc R
C32 C 0.4633(4) 1.1424(6) 0.2075(9) 0.0613 Uani 1 1 d .
H(321) H 0.5164 1.1325 0.2000 0.066(5) Uiso 1 1 calc R
C33 C 0.4286(5) 1.2208(5) 0.183(1) 0.0679 Uani 1 1 d .
H(331) H 0.4581 1.2691 0.1481 0.066(5) Uiso 1 1 calc R
C34 C 0.3514(5) 1.2319(5) 0.1987(9) 0.0593 Uani 1 1 d .
H(341) H 0.3241 1.2839 0.1841 0.066(5) Uiso 1 1 calc R
C35 C 0.3092(4) 1.1655(4) 0.2419(8) 0.0422 Uani 1 1 d .
H(351) H 0.2550 1.1708 0.2550 0.066(5) Uiso 1 1 calc R
C40 C 0.3424(4) 0.9102(4) 0.2797(8) 0.0333 Uani 1 1 d .
C41 C 0.3995(4) 0.8676(4) 0.3848(7) 0.0406 Uani 1 1 d .
H(411) H 0.4096 0.8891 0.4954 0.066(5) Uiso 1 1 calc R
C42 C 0.4396(4) 0.7999(4) 0.337(1) 0.0494 Uani 1 1 d .
H(421) H 0.4760 0.7698 0.4150 0.066(5) Uiso 1 1 calc R
C43 C 0.4234(5) 0.7763(5) 0.183(1) 0.0579 Uani 1 1 d .
H(431) H 0.4516 0.7298 0.1527 0.066(5) Uiso 1 1 calc R
C44 C 0.3670(5) 0.8175(5) 0.0763(8) 0.0546 Uani 1 1 d .
H(441) H 0.3540 0.8007 -0.0282 0.066(5) Uiso 1 1 calc R
C45 C 0.3274(4) 0.8833(4) 0.1260(8) 0.0476 Uani 1 1 d .
H(451) H 0.2876 0.9104 0.0497 0.066(5) Uiso 1 1 calc R

loop_
_atom_site_aniso_label
_atom_site_aniso_U_11
_atom_site_aniso_U_22
_atom_site_aniso_U_33
_atom_site_aniso_U_23
_atom_site_aniso_U_13
_atom_site_aniso_U_12
Mo1 0.0275(3) 0.0247(3) 0.0357(3) -0.0004(2) 0.0052(2) -0.0012(2)
Mo2 0.0366(3) 0.0431(3) 0.0288(3) -0.0034(2) 0.0076(2) -0.0049(3)
P1 0.0293(7) 0.0285(8) 0.0290(7) 0.0001(7) 0.0058(6) 0.0004(6)
O1 0.095(5) 0.046(3) 0.110(5) -0.009(5) 0.041(4) 0.025(3)
O2 0.065(4) 0.086(4) 0.052(3) 0.030(3) 0.001(3) -0.012(3)
O3 0.056(3) 0.103(5) 0.065(4) -0.010(3) 0.032(3) -0.012(3)
O4 0.090(4) 0.056(3) 0.074(4) 0.031(3) 0.021(3) 0.012(3)
N1 0.045(4) 0.062(4) 0.034(3) 0.006(3) 0.007(3) 0.002(3)
C1 0.045(4) 0.043(4) 0.055(5) -0.001(3) 0.015(4) 0.001(3)
C2 0.033(4) 0.041(4) 0.045(4) 0.006(3) -0.002(3) -0.004(3)
C3 0.050(4) 0.035(3) 0.057(4) -0.008(3) 0.016(3) -0.005(3)
C10 0.089(6) 0.040(4) 0.057(5) -0.011(4) 0.007(5) -0.026(4)
C11 0.038(4) 0.045(4) 0.075(6) -0.005(4) -0.005(4) -0.020(3)
C12 0.052(5) 0.043(4) 0.058(5) -0.000(3) 0.018(4) -0.015(3)
C13 0.054(5) 0.040(4) 0.062(5) 0.007(4) 0.005(4) -0.009(3)
C14 0.058(5) 0.029(4) 0.080(6) -0.013(4) 0.011(4) -0.010(3)
C20 0.14(1) 0.056(5) 0.050(6) -0.010(4) 0.025(6) -0.047(6)
C21 0.076(6) 0.053(5) 0.063(6) -0.026(4) 0.010(5) -0.013(4)
C22 0.087(7) 0.086(6) 0.039(5) -0.023(4) 0.023(5) -0.019(5)
C23 0.070(6) 0.109(8) 0.077(7) -0.039(6) -0.015(6) -0.004(6)
C24 0.089(7) 0.126(9) 0.057(6) -0.053(6) 0.039(6) -0.075(7)
C30 0.033(4) 0.039(4) 0.029(4) 0.001(3) 0.002(3) -0.005(3)
C31 0.034(4) 0.057(4) 0.051(5) 0.010(3) 0.009(3) -0.003(3)
C32 0.026(4) 0.091(6) 0.066(5) 0.020(5) 0.007(4) -0.015(4)
C33 0.056(6) 0.067(6) 0.075(6) 0.023(5) -0.002(5) -0.025(4)
C34 0.065(5) 0.052(4) 0.054(5) 0.015(4) 0.001(4) -0.011(4)
C35 0.044(4) 0.040(4) 0.043(4) -0.004(3) 0.008(3) -0.007(3)
C40 0.033(4) 0.029(3) 0.040(4) 0.001(3) 0.010(3) 0.003(3)
C41 0.046(4) 0.042(4) 0.036(4) 0.006(3) 0.008(3) 0.007(3)
C42 0.043(4) 0.049(4) 0.062(5) 0.008(4) 0.012(3) 0.010(4)
C43 0.057(5) 0.045(4) 0.078(6) -0.004(4) 0.030(5) 0.016(4)
C44 0.070(5) 0.052(4) 0.047(5) -0.018(4) 0.019(4) 0.011(4)
C45 0.057(5) 0.043(4) 0.043(4) 0.001(3) 0.005(4) 0.006(3)

loop_
_atom_type_symbol
_atom_type_description
_atom_type_scat_dispersion_real
_atom_type_scat_dispersion_imag
_atom_type_scat_source
C C 0.0181 0.0091 'International Tables Vol C Tables 4.2.6.8 and 6.1.1.4'
H H 0 0 'International Tables Vol C Tables 4.2.6.8 and 6.1.1.4'
Mo Mo -0.0483 2.7339 'International Tables Vol C Tables 4.2.6.8 and 6.1.1.4'
N N 0.0311 0.018 'International Tables Vol C Tables 4.2.6.8 and 6.1.1.4'
O O 0.0492 0.0322 'International Tables Vol C Tables 4.2.6.8 and 6.1.1.4'
P P 0.2955 0.4335 'International Tables Vol C Tables 4.2.6.8 and 6.1.1.4'

loop_
_geom_angle_atom_site_label_1
_geom_angle_atom_site_label_2
_geom_angle_atom_site_label_3
_geom_angle
Mo2 Mo1 P1 50.21(4)
Mo2 Mo1 C1 83.1(2)
P1 Mo1 C1 108.9(2)
Mo2 Mo1 C2 119.0(2)
P1 Mo1 C2 82.2(2)
C1 Mo1 C2 79.0(3)
Mo1 Mo2 P1 48.68(3)
Mo1 Mo2 N1 99.1(2)
P1 Mo2 N1 93.9(2)
Mo1 Mo2 C3 63.7(2)
P1 Mo2 C3 111.8(2)
N1 Mo2 C3 88.2(3)
Mo1 P1 Mo2 81.11(5)
Mo1 P1 C30 124.9(2)
Mo2 P1 C30 115.0(2)
Mo1 P1 C40 117.2(2)
Mo2 P1 C40 117.8(2)
C30 P1 C40 101.2(3)
Mo2 N1 O4 178.4(5)
Mo1 C1 O1 175.9(7)
Mo1 C2 O2 175.4(6)
Mo2 C3 O3 164.5(6)
C11 C10 C14 108.2(7)
C10 C11 C12 107.6(7)
C11 C12 C13 109.0(7)
C12 C13 C14 108.7(7)
C10 C14 C13 106.6(7)
C21 C20 C24 108.6(9)
C20 C21 C22 110.9(9)
C21 C22 C23 105.2(8)
C22 C23 C24 108.1(9)
C20 C24 C23 107.2(8)
P1 C30 C31 120.8(5)
P1 C30 C35 121.3(5)
C31 C30 C35 117.8(6)
C30 C31 C32 122.2(7)
C31 C32 C33 119.1(7)
C32 C33 C34 119.8(7)
C33 C34 C35 120.1(7)
C30 C35 C34 121.0(7)
P1 C40 C41 122.6(5)
P1 C40 C45 119.9(5)
C41 C40 C45 117.6(6)
C40 C41 C42 121.1(6)
C41 C42 C43 119.2(7)
C42 C43 C44 120.8(6)
C43 C44 C45 118.9(7)
C40 C45 C44 122.4(6)

loop_
_geom_bond_atom_site_label_1
_geom_bond_atom_site_label_2
_geom_bond_distance
Mo1 Mo2 3.1400(7)
Mo1 P1 2.387(1)
Mo1 C1 1.951(7)
Mo1 C2 1.919(7)
Mo1 C10 2.309(7)
Mo1 C11 2.287(6)
Mo1 C12 2.323(7)
Mo1 C13 2.378(7)
Mo1 C14 2.376(7)
Mo2 P1 2.442(1)
Mo2 N1 1.794(6)
Mo2 C3 1.984(7)
Mo2 C20 2.375(8)
Mo2 C21 2.362(7)
Mo2 C22 2.326(7)
Mo2 C23 2.324(9)
Mo2 C24 2.350(8)
P1 C30 1.841(6)
P1 C40 1.827(6)
O1 c1 1.151(8)
O2 C2 1.170(7)
O3 C3 1.152(7)
O4 N1 1.201(7)
C10 C11 1.41(1)
C10 C14 1.41(1)
C11 C12 1.40(1)
C12 C13 1.38(1)
C13 C14 1.42(1)
C20 C21 1.34(1)
C20 C24 1.38(1)
C21 C22 1.38(1)
C22 C23 1.42(1)
C23 C24 1.40(1)
C30 C31 1.382(9)
C30 C35 1.388(9)
C31 C32 1.381(9)
C32 C33 1.39(1)
C33 C34 1.38(1)
C34 C35 1.385(9)
C40 C41 1.388(8)
C40 C45 1.387(9)
C41 C42 1.395(9)
C42 C43 1.38(1)
C43 C44 1.38(1)
C44 C45 1.375(9)
